data_8100854
loop_
_publ_author_name
'Crisma, M.'
'Possenti, M.'
'Lazzari, D.'
'Soverini, M.'
'De Lucchi, O.'

_publ_section_title
;
Crystal structure of 2\a-(1,2-dibromoisopropyl)-5\a-nitro-
5\b-methyl-1,3-dioxane, C~8~H~13~NO~4~Br~2~
;
_journal_issue 1
_journal_name_full 'Zeitschrift f\"ur Kristallographie - New Crystal Structures'
_journal_page_first 103
_journal_page_last 104
_journal_volume 216
_journal_year 2001
_chemical_formula_structural '(C8 H13 N O4 Br2)'
_chemical_formula_sum 'C8 H13 Br2 N O4'
_chemical_formula_weight 347.01
_chemical_melting_point 387
_space_group_IT_number 4
_symmetry_cell_setting monoclinic
_symmetry_space_group_name_Hall 'P 2yb'
_symmetry_space_group_name_H-M 'P 1 21 1'
_cell_angle_alpha 90.00
_cell_angle_beta 90.00(5)
_cell_angle_gamma 90.00
_cell_formula_units_Z 2
_cell_length_a 6.279(2)
_cell_length_b 9.308(3)
_cell_length_c 10.219(3)
_cell_measurement_temperature 293(2)
_cell_volume 597.2(3)
_diffrn_ambient_temperature 293(2)
_exptl_crystal_density_diffrn 1.930
_cod_depositor_comments
;
The following automatic conversions were performed:
'_symmetry_cell_setting' value 'Monoclinic' changed to 'monoclinic'
according to '/home/saulius/struct/CIF-dictionaries/cif_core.dic'
dictionary named 'cif_core.dic' version 2.4.1 from 2010-06-29.

Automatic conversion script
Id: cif_fix_enum 1527 2010-12-29 10:47:43Z saulius 

The following automatic conversions were performed:

'_chemical_melting_point' value '387 K' was changed to '387' - the
value should be numeric and without a unit designator.

Automatic conversion script
Id: cif_fix_values 1646 2011-03-28 12:23:43Z adriana 
;
_cod_original_sg_symbol_H-M 'P 21'
_cod_database_code 8100854

loop_
_symmetry_equiv_pos_as_xyz
'x, y, z'
'-x, y+1/2, -z'

loop_
_atom_site_label
_atom_site_type_symbol
_atom_site_fract_x
_atom_site_fract_y
_atom_site_fract_z
_atom_site_U_iso_or_equiv
_atom_site_adp_type
_atom_site_occupancy
_atom_site_symmetry_multiplicity
_atom_site_Wyckoff_symbol
_atom_site_calc_flag
_atom_site_refinement_flags
_atom_site_disorder_assembly
_atom_site_disorder_group
Br1 Br 0.4140(2) 0.59897(10) 0.27844(10) 0.0733(4) Uani 1 2 a d . . .
Br2 Br -0.16041(15) 0.87971(14) 0.39741(11) 0.0796(4) Uani 1 2 a d . . .
C1 C 0.1271(16) 0.6787(9) 0.3112(8) 0.056(2) Uani 1 2 a d . . .
H1A H 0.0492 0.6840 0.2294 0.068 Uiso 1 2 a calc R . .
H1B H 0.0498 0.6153 0.3697 0.068 Uiso 1 2 a calc R . .
C2 C 0.1410(14) 0.8272(10) 0.3715(7) 0.0501(18) Uani 1 2 a d . . .
C3 C 0.2380(12) 0.9375(8) 0.2792(6) 0.0386(15) Uani 1 2 a d . . .
H3 H 0.3908 0.9182 0.2707 0.046 Uiso 1 2 a calc R . .
O1 O 0.2105(9) 1.0737(6) 0.3324(5) 0.0471(13) Uani 1 2 a d . . .
C4 C 0.2983(13) 1.1825(8) 0.2543(6) 0.0416(15) Uani 1 2 a d . . .
H4A H 0.4517 1.1710 0.2504 0.050 Uiso 1 2 a calc R . .
H4B H 0.2680 1.2754 0.2931 0.050 Uiso 1 2 a calc R . .
C5 C 0.2070(11) 1.1773(8) 0.1166(6) 0.0403(15) Uani 1 2 a d . . .
O2 O 0.1425(9) 0.9254(6) 0.1555(5) 0.0481(12) Uani 1 2 a d . . .
C6 C 0.2295(15) 1.0275(9) 0.0656(7) 0.0479(18) Uani 1 2 a d . . .
H6A H 0.1564 1.0196 -0.0177 0.057 Uiso 1 2 a calc R . .
H6B H 0.3789 1.0065 0.0512 0.057 Uiso 1 2 a calc R . .
C7 C 0.3061(15) 1.2872(9) 0.0252(7) 0.0502(18) Uani 1 2 a d . . .
H7A H 0.4516 1.2616 0.0083 0.075 Uiso 1 2 a calc R . .
H7B H 0.3010 1.3805 0.0652 0.075 Uiso 1 2 a calc R . .
H7C H 0.2284 1.2891 -0.0557 0.075 Uiso 1 2 a calc R . .
C8 C 0.2507(13) 0.8305(10) 0.5073(7) 0.0501(18) Uani 1 2 a d . . .
H8A H 0.3901 0.7888 0.5005 0.075 Uiso 1 2 a calc R . .
H8B H 0.1673 0.7765 0.5687 0.075 Uiso 1 2 a calc R . .
H8C H 0.2627 0.9281 0.5366 0.075 Uiso 1 2 a calc R . .
N1 N -0.0318(12) 1.2143(9) 0.1235(7) 0.0570(19) Uani 1 2 a d . . .
O3 O -0.1538(12) 1.1475(10) 0.0564(9) 0.093(3) Uani 1 2 a d . . .
O4 O -0.0825(15) 1.3141(11) 0.1910(7) 0.087(3) Uani 1 2 a d . . .

loop_
_atom_site_aniso_label
_atom_site_aniso_U_11
_atom_site_aniso_U_22
_atom_site_aniso_U_33
_atom_site_aniso_U_23
_atom_site_aniso_U_13
_atom_site_aniso_U_12
Br1 0.0956(8) 0.0463(5) 0.0780(6) -0.0002(4) 0.0052(5) 0.0019(5)
Br2 0.0512(6) 0.0951(8) 0.0924(8) 0.0189(6) 0.0091(4) -0.0063(5)
C1 0.076(5) 0.039(4) 0.054(4) 0.013(4) -0.003(4) -0.019(4)
C2 0.057(5) 0.052(5) 0.041(3) 0.008(3) -0.003(3) -0.011(4)
C3 0.052(4) 0.033(3) 0.031(3) 0.004(3) 0.000(3) -0.005(3)
O1 0.066(4) 0.039(3) 0.036(2) -0.0014(19) -0.002(2) -0.003(2)
C4 0.054(4) 0.036(4) 0.035(3) -0.001(3) -0.005(3) -0.006(3)
C5 0.041(3) 0.049(4) 0.031(3) -0.001(3) 0.003(3) -0.002(3)
O2 0.072(3) 0.040(3) 0.032(2) 0.000(2) -0.004(2) -0.012(2)
C6 0.069(5) 0.037(4) 0.038(3) 0.000(3) 0.002(3) -0.003(4)
C7 0.061(5) 0.044(4) 0.045(4) 0.010(3) 0.011(3) -0.004(3)
C8 0.054(4) 0.059(5) 0.037(3) 0.011(3) -0.004(3) -0.006(3)
N1 0.058(4) 0.065(5) 0.048(4) 0.019(3) 0.009(3) 0.013(4)
O3 0.063(4) 0.101(7) 0.114(6) 0.010(5) -0.032(4) -0.006(4)
O4 0.094(5) 0.106(6) 0.060(4) 0.010(4) 0.019(3) 0.046(5)

loop_
_geom_bond_atom_site_label_1
_geom_bond_atom_site_label_2
_geom_bond_distance
_geom_bond_site_symmetry_2
_geom_bond_publ_flag
Br1 C1 1.977(11) . ?
Br2 C2 1.972(9) . ?
C1 C2 1.516(12) . ?
C2 C3 1.521(10) . ?
C2 C8 1.549(10) . ?
C3 O1 1.390(9) . ?
C3 O2 1.404(8) . ?
O1 C4 1.403(9) . ?
C4 C5 1.520(9) . ?
C5 C6 1.494(11) . ?
C5 N1 1.540(10) . ?
C5 C7 1.519(10) . ?
O2 C6 1.430(9) . ?
N1 O3 1.201(12) . ?
N1 O4 1.201(12) . ?
